data_7706603
loop_
_publ_author_name
'Mote, Nilesh R.'
'Gaikwad, Shahaji R.'
'Khopade, Kishor V.'
'Gonnade, Rajesh G.'
'Chikkali, Samir H.'

_publ_section_title
;
 Controlled di-lithiation enabled synthesis of phosphine-sulfonamide
 ligands and implications in ethylene oligomerization.
;
_journal_issue 10
_journal_name_full 'Dalton transactions (Cambridge, England : 2003)'
_journal_page_first 3717
_journal_page_last 3723
_journal_paper_doi 10.1039/d1dt00093d
_journal_volume 50
_journal_year 2021
_chemical_formula_moiety 'C33 H33 N2 O4 P Pd S'
_chemical_formula_sum 'C33 H33 N2 O4 P Pd S'
_chemical_formula_weight 691.04
_space_group_crystal_system monoclinic
_space_group_IT_number 14
_space_group_name_Hall '-P 2ybc'
_space_group_name_H-M_alt 'P 1 21/c 1'
_atom_sites_solution_hydrogens geom
_audit_creation_method SHELXL-2014/7
_audit_update_record
;
2020-01-18 deposited with the CCDC.	2021-02-04 downloaded from the CCDC.
;
_cell_angle_alpha 90
_cell_angle_beta 105.039(4)
_cell_angle_gamma 90
_cell_formula_units_Z 4
_cell_length_a 12.3236(13)
_cell_length_b 18.867(2)
_cell_length_c 13.3975(15)
_cell_measurement_reflns_used 9278
_cell_measurement_temperature 100(2)
_cell_measurement_theta_max 30.51
_cell_measurement_theta_min 2.67
_cell_volume 3008.4(6)
_computing_cell_refinement 'SAINT (Bruker, 2016)'
_computing_data_collection 'APEX3 (Bruker, 2016)'
_computing_data_reduction 'SAINT (Bruker, 2016)'
_computing_molecular_graphics 'Bruker SHELXTL'
_computing_publication_material 'Bruker SHELXTL'
_computing_structure_refinement 'SHELXL-2014/7 (Sheldrick, 2014)'
_computing_structure_solution 'SHELXS-97 (Sheldrick 2008)'
_diffrn_ambient_temperature 100(2)
_diffrn_detector 'Photon II CPAD Area Detector'
_diffrn_detector_area_resol_mean 7.39
_diffrn_measured_fraction_theta_full 0.997
_diffrn_measured_fraction_theta_max 0.998
_diffrn_measurement_device '\k-geometry diffractometer'
_diffrn_measurement_device_type 'Bruker D8 VENTURE Kappa Duo PHOTON II CPAD'
_diffrn_measurement_method '\f and \w scans'
_diffrn_radiation_monochromator 'multilayer mirrors'
_diffrn_radiation_type MoK\a
_diffrn_radiation_wavelength 0.71073
_diffrn_reflns_av_R_equivalents 0.0441
_diffrn_reflns_av_unetI/netI 0.0133
_diffrn_reflns_Laue_measured_fraction_full 0.997
_diffrn_reflns_Laue_measured_fraction_max 0.998
_diffrn_reflns_limit_h_max 16
_diffrn_reflns_limit_h_min -16
_diffrn_reflns_limit_k_max 24
_diffrn_reflns_limit_k_min -24
_diffrn_reflns_limit_l_max 17
_diffrn_reflns_limit_l_min -17
_diffrn_reflns_number 160280
_diffrn_reflns_point_group_measured_fraction_full 0.997
_diffrn_reflns_point_group_measured_fraction_max 0.998
_diffrn_reflns_theta_full 25.242
_diffrn_reflns_theta_max 27.998
_diffrn_reflns_theta_min 2.672
_diffrn_source 'micro-focus sealed tube'
_diffrn_source_type 'Incoatech I\mS HB'
_exptl_absorpt_coefficient_mu 0.781
_exptl_absorpt_correction_T_max 0.985
_exptl_absorpt_correction_T_min 0.866
_exptl_absorpt_correction_type multi-scan
_exptl_absorpt_process_details 'SADABS (BRUKER, 2016)'
_exptl_crystal_colour 'pale yellow'
_exptl_crystal_density_diffrn 1.526
_exptl_crystal_description needle
_exptl_crystal_F_000 1416
_exptl_crystal_size_max 0.190
_exptl_crystal_size_mid 0.030
_exptl_crystal_size_min 0.020
_refine_diff_density_max 1.189
_refine_diff_density_min -1.012
_refine_diff_density_rms 0.064
_refine_ls_extinction_method none
_refine_ls_goodness_of_fit_ref 1.075
_refine_ls_hydrogen_treatment constr
_refine_ls_matrix_type full
_refine_ls_number_parameters 383
_refine_ls_number_reflns 7256
_refine_ls_number_restraints 0
_refine_ls_restrained_S_all 1.075
_refine_ls_R_factor_all 0.0274
_refine_ls_R_factor_gt 0.0237
_refine_ls_shift/su_max 0.002
_refine_ls_shift/su_mean 0.000
_refine_ls_structure_factor_coef Fsqd
_refine_ls_weighting_details 'w=1/[\s^2^(Fo^2^)+(0.0200P)^2^+4.0804P] where P=(Fo^2^+2Fc^2^)/3'
_refine_ls_weighting_scheme calc
_refine_ls_wR_factor_gt 0.0568
_refine_ls_wR_factor_ref 0.0605
_reflns_Friedel_coverage 0.000
_reflns_number_gt 6681
_reflns_number_total 7256
_reflns_threshold_expression 'I > 2\s(I)'
_cod_data_source_file d1dt00093d2.cif
_cod_data_source_block mo_NRM651_R_0m
_cod_depositor_comments
;
The following automatic conversions were performed:

data item '_exptl_absorpt_correction_type' value 'MULTI-SCAN' was
changed to 'multi-scan' in accordance with the
/home/data/users/saulius/crontab/automatic-downloads/rss-feeds/RSC/lib/dictionaries/cif_core.dic
dictionary named 'cif_core.dic' version 2.4.2 last updated on
2011-04-26.

Automatic conversion script
Id: cif_fix_values 7556 2019-12-06 15:28:31Z antanas 

 Adding full bibliography for 7706599--7706603.cif.
;
_cod_original_sg_symbol_H-M 'P 21/c'
_cod_database_code 7706603
_shelx_shelxl_version_number 2014/7
_shelx_space_group_comment
;
The symmetry employed for this shelxl refinement is uniquely defined
by the following loop, which should always be used as a source of
symmetry information in preference to the above space-group names.
They are only intended as comments.
;
_shelx_estimated_absorpt_t_min 0.866
_shelx_estimated_absorpt_t_max 0.985

loop_
_space_group_symop_operation_xyz
'x, y, z'
'-x, y+1/2, -z+1/2'
'-x, -y, -z'
'x, -y-1/2, z-1/2'

loop_
_atom_site_label
_atom_site_type_symbol
_atom_site_fract_x
_atom_site_fract_y
_atom_site_fract_z
_atom_site_U_iso_or_equiv
_atom_site_adp_type
_atom_site_occupancy
_atom_site_site_symmetry_order
_atom_site_calc_flag
_atom_site_refinement_flags_posn
_atom_site_refinement_flags_adp
_atom_site_refinement_flags_occupancy
_atom_site_disorder_assembly
_atom_site_disorder_group
Pd1 Pd 0.20165(2) 0.56504(2) 0.18774(2) 0.01331(4) Uani 1 1 d . . . . .
S1 S 0.35578(3) 0.41529(2) 0.24429(3) 0.01528(8) Uani 1 1 d . . . . .
P1 P 0.10590(3) 0.55502(2) 0.30500(3) 0.01108(8) Uani 1 1 d . . . . .
O1 O -0.08363(12) 0.58175(8) 0.12345(11) 0.0288(3) Uani 1 1 d . . . . .
O2 O 0.19654(11) 0.68983(7) 0.38353(10) 0.0201(3) Uani 1 1 d . . . . .
O3 O 0.43766(10) 0.46936(7) 0.23955(10) 0.0208(3) Uani 1 1 d . . . . .
O4 O 0.34824(11) 0.35676(7) 0.17268(10) 0.0234(3) Uani 1 1 d . . . . .
N1 N 0.24002(12) 0.45516(7) 0.23544(11) 0.0144(3) Uani 1 1 d . . . . .
N2 N 0.28641(13) 0.57019(8) 0.06915(12) 0.0173(3) Uani 1 1 d . . . . .
C1 C -0.02681(14) 0.59852(9) 0.30184(14) 0.0166(3) Uani 1 1 d . . . . .
C2 C -0.10831(16) 0.60867(10) 0.20853(15) 0.0222(4) Uani 1 1 d . . . . .
C3 C -0.20862(17) 0.64460(12) 0.20861(18) 0.0317(5) Uani 1 1 d . . . . .
H3 H -0.2634 0.6530 0.1453 0.038 Uiso 1 1 calc R U . . .
C4 C -0.22726(18) 0.66753(12) 0.3002(2) 0.0338(5) Uani 1 1 d . . . . .
H4 H -0.2955 0.6912 0.2993 0.041 Uiso 1 1 calc R U . . .
C5 C -0.14914(18) 0.65690(11) 0.39287(18) 0.0288(4) Uani 1 1 d . . . . .
H5 H -0.1633 0.6726 0.4557 0.035 Uiso 1 1 calc R U . . .
C6 C -0.04907(16) 0.62284(10) 0.39306(15) 0.0211(4) Uani 1 1 d . . . . .
H6 H 0.0056 0.6159 0.4568 0.025 Uiso 1 1 calc R U . . .
C7 C -0.1475(2) 0.60828(14) 0.02518(17) 0.0428(6) Uani 1 1 d . . . . .
H7A H -0.2258 0.5927 0.0126 0.064 Uiso 1 1 calc R U . . .
H7B H -0.1157 0.5901 -0.0296 0.064 Uiso 1 1 calc R U . . .
H7C H -0.1447 0.6602 0.0255 0.064 Uiso 1 1 calc R U . . .
C8 C 0.18991(13) 0.57224(9) 0.43547(12) 0.0132(3) Uani 1 1 d . . . . .
C9 C 0.22854(14) 0.64170(9) 0.46103(13) 0.0151(3) Uani 1 1 d . . . . .
C10 C 0.29390(15) 0.65768(10) 0.55962(13) 0.0189(3) Uani 1 1 d . . . . .
H10 H 0.3185 0.7049 0.5771 0.023 Uiso 1 1 calc R U . . .
C11 C 0.32282(15) 0.60371(11) 0.63217(13) 0.0207(4) Uani 1 1 d . . . . .
H11 H 0.3683 0.6143 0.6994 0.025 Uiso 1 1 calc R U . . .
C12 C 0.28656(15) 0.53482(10) 0.60834(13) 0.0202(4) Uani 1 1 d . . . . .
H12 H 0.3072 0.4984 0.6587 0.024 Uiso 1 1 calc R U . . .
C13 C 0.21962(14) 0.51936(9) 0.51005(13) 0.0159(3) Uani 1 1 d . . . . .
H13 H 0.1939 0.4722 0.4937 0.019 Uiso 1 1 calc R U . . .
C14 C 0.22659(18) 0.76224(10) 0.40546(15) 0.0255(4) Uani 1 1 d . . . . .
H14A H 0.1905 0.7800 0.4577 0.038 Uiso 1 1 calc R U . . .
H14B H 0.2015 0.7903 0.3421 0.038 Uiso 1 1 calc R U . . .
H14C H 0.3084 0.7661 0.4317 0.038 Uiso 1 1 calc R U . . .
C15 C 0.07597(14) 0.46099(9) 0.29965(12) 0.0131(3) Uani 1 1 d . . . . .
C16 C 0.15156(13) 0.41890(9) 0.26226(12) 0.0134(3) Uani 1 1 d . . . . .
C17 C 0.13287(15) 0.34571(9) 0.25398(14) 0.0195(3) Uani 1 1 d . . . . .
H17 H 0.1816 0.3164 0.2276 0.023 Uiso 1 1 calc R U . . .
C18 C 0.04341(16) 0.31579(10) 0.28413(15) 0.0222(4) Uani 1 1 d . . . . .
H18 H 0.0322 0.2660 0.2786 0.027 Uiso 1 1 calc R U . . .
C19 C -0.03003(15) 0.35721(10) 0.32212(14) 0.0205(4) Uani 1 1 d . . . . .
H19 H -0.0906 0.3360 0.3430 0.025 Uiso 1 1 calc R U . . .
C20 C -0.01367(14) 0.43021(9) 0.32921(13) 0.0167(3) Uani 1 1 d . . . . .
H20 H -0.0639 0.4592 0.3543 0.020 Uiso 1 1 calc R U . . .
C21 C 0.22976(17) 0.55907(10) -0.02953(14) 0.0213(4) Uani 1 1 d . . . . .
H21 H 0.1509 0.5518 -0.0452 0.026 Uiso 1 1 calc R U . . .
C22 C 0.28216(19) 0.55786(11) -0.10938(15) 0.0280(4) Uani 1 1 d . . . . .
H22 H 0.2400 0.5491 -0.1784 0.034 Uiso 1 1 calc R U . . .
C23 C 0.39681(19) 0.56966(11) -0.08706(16) 0.0300(5) Uani 1 1 d . . . . .
H23 H 0.4350 0.5684 -0.1402 0.036 Uiso 1 1 calc R U . . .
C24 C 0.45432(18) 0.58318(11) 0.01354(17) 0.0267(4) Uani 1 1 d . . . . .
H24 H 0.5326 0.5928 0.0306 0.032 Uiso 1 1 calc R U . . .
C25 C 0.39719(16) 0.58266(10) 0.08975(15) 0.0218(4) Uani 1 1 d . . . . .
H25 H 0.4378 0.5915 0.1592 0.026 Uiso 1 1 calc R U . . .
C26 C 0.14632(16) 0.66602(9) 0.14568(14) 0.0194(3) Uani 1 1 d . . . . .
H26A H 0.2110 0.6978 0.1541 0.029 Uiso 1 1 calc R U . . .
H26B H 0.0989 0.6823 0.1896 0.029 Uiso 1 1 calc R U . . .
H26C H 0.1026 0.6662 0.0733 0.029 Uiso 1 1 calc R U . . .
C27 C 0.39726(14) 0.37748(9) 0.37009(13) 0.0148(3) Uani 1 1 d . . . . .
C28 C 0.42529(14) 0.42239(9) 0.45496(13) 0.0165(3) Uani 1 1 d . . . . .
H28 H 0.4170 0.4722 0.4456 0.020 Uiso 1 1 calc R U . . .
C29 C 0.46543(15) 0.39452(10) 0.55334(14) 0.0187(3) Uani 1 1 d . . . . .
H29 H 0.4856 0.4256 0.6110 0.022 Uiso 1 1 calc R U . . .
C30 C 0.47663(14) 0.32149(10) 0.56896(14) 0.0180(3) Uani 1 1 d . . . . .
C31 C 0.44436(16) 0.27715(10) 0.48325(15) 0.0231(4) Uani 1 1 d . . . . .
H31 H 0.4487 0.2272 0.4927 0.028 Uiso 1 1 calc R U . . .
C32 C 0.40583(16) 0.30478(10) 0.38408(14) 0.0213(4) Uani 1 1 d . . . . .
H32 H 0.3855 0.2739 0.3262 0.026 Uiso 1 1 calc R U . . .
C33 C 0.52549(17) 0.29154(11) 0.67562(15) 0.0249(4) Uani 1 1 d . . . . .
H33A H 0.6067 0.3002 0.6963 0.037 Uiso 1 1 calc R U . . .
H33B H 0.5112 0.2404 0.6750 0.037 Uiso 1 1 calc R U . . .
H33C H 0.4903 0.3146 0.7248 0.037 Uiso 1 1 calc R U . . .

loop_
_atom_site_aniso_label
_atom_site_aniso_U_11
_atom_site_aniso_U_22
_atom_site_aniso_U_33
_atom_site_aniso_U_23
_atom_site_aniso_U_13
_atom_site_aniso_U_12
Pd1 0.01767(7) 0.01241(6) 0.01159(6) -0.00010(4) 0.00692(5) -0.00038(4)
S1 0.01386(18) 0.01879(19) 0.01366(18) -0.00034(15) 0.00444(14) 0.00375(15)
P1 0.01170(18) 0.01164(18) 0.01012(18) 0.00059(14) 0.00324(14) 0.00104(14)
O1 0.0277(7) 0.0332(8) 0.0190(7) 0.0052(6) -0.0058(6) -0.0035(6)
O2 0.0292(7) 0.0132(6) 0.0155(6) -0.0009(5) 0.0014(5) -0.0020(5)
O3 0.0149(6) 0.0277(7) 0.0216(6) 0.0062(5) 0.0080(5) 0.0019(5)
O4 0.0253(7) 0.0277(7) 0.0160(6) -0.0054(5) 0.0029(5) 0.0106(6)
N1 0.0133(6) 0.0127(6) 0.0181(7) 0.0005(5) 0.0058(5) 0.0018(5)
N2 0.0233(7) 0.0149(7) 0.0164(7) 0.0012(5) 0.0100(6) -0.0002(6)
C1 0.0126(7) 0.0138(8) 0.0225(8) 0.0039(6) 0.0033(6) 0.0007(6)
C2 0.0199(9) 0.0190(8) 0.0244(9) 0.0060(7) -0.0001(7) -0.0029(7)
C3 0.0191(9) 0.0285(10) 0.0417(12) 0.0158(9) -0.0024(8) 0.0002(8)
C4 0.0218(10) 0.0272(10) 0.0555(14) 0.0150(10) 0.0155(10) 0.0083(8)
C5 0.0281(10) 0.0227(9) 0.0420(12) 0.0052(8) 0.0203(9) 0.0072(8)
C6 0.0196(8) 0.0179(8) 0.0286(9) 0.0033(7) 0.0114(7) 0.0030(7)
C7 0.0527(15) 0.0437(14) 0.0210(10) 0.0078(10) -0.0104(10) -0.0057(11)
C8 0.0121(7) 0.0164(8) 0.0119(7) -0.0002(6) 0.0046(6) 0.0020(6)
C9 0.0150(7) 0.0173(8) 0.0137(7) -0.0004(6) 0.0051(6) 0.0013(6)
C10 0.0178(8) 0.0235(9) 0.0154(8) -0.0046(7) 0.0041(6) -0.0013(7)
C11 0.0167(8) 0.0326(10) 0.0120(7) -0.0033(7) 0.0021(6) 0.0028(7)
C12 0.0185(8) 0.0284(9) 0.0141(8) 0.0047(7) 0.0046(6) 0.0066(7)
C13 0.0144(7) 0.0185(8) 0.0159(8) 0.0020(6) 0.0060(6) 0.0026(6)
C14 0.0356(11) 0.0142(8) 0.0246(9) -0.0031(7) 0.0042(8) -0.0014(7)
C15 0.0141(7) 0.0127(7) 0.0114(7) 0.0010(6) 0.0014(6) 0.0008(6)
C16 0.0131(7) 0.0140(7) 0.0121(7) 0.0007(6) 0.0013(6) 0.0004(6)
C17 0.0187(8) 0.0143(8) 0.0250(9) -0.0015(7) 0.0049(7) 0.0009(6)
C18 0.0239(9) 0.0134(8) 0.0280(9) -0.0002(7) 0.0045(7) -0.0040(7)
C19 0.0183(8) 0.0195(9) 0.0242(9) 0.0017(7) 0.0064(7) -0.0055(7)
C20 0.0151(8) 0.0185(8) 0.0166(8) 0.0000(6) 0.0044(6) -0.0004(6)
C21 0.0265(9) 0.0196(9) 0.0189(8) 0.0008(7) 0.0079(7) 0.0021(7)
C22 0.0402(12) 0.0293(10) 0.0166(9) 0.0029(7) 0.0113(8) 0.0100(9)
C23 0.0400(12) 0.0308(11) 0.0272(10) 0.0142(8) 0.0228(9) 0.0165(9)
C24 0.0270(10) 0.0216(9) 0.0364(11) 0.0092(8) 0.0169(9) 0.0039(8)
C25 0.0249(9) 0.0181(8) 0.0238(9) 0.0011(7) 0.0088(7) -0.0011(7)
C26 0.0274(9) 0.0179(8) 0.0157(8) 0.0039(6) 0.0108(7) 0.0050(7)
C27 0.0120(7) 0.0166(8) 0.0153(8) -0.0005(6) 0.0030(6) 0.0001(6)
C28 0.0176(8) 0.0139(8) 0.0184(8) -0.0016(6) 0.0051(6) -0.0004(6)
C29 0.0203(8) 0.0196(8) 0.0164(8) -0.0035(6) 0.0052(7) -0.0018(7)
C30 0.0157(8) 0.0203(8) 0.0184(8) 0.0025(7) 0.0049(6) -0.0022(6)
C31 0.0272(9) 0.0140(8) 0.0247(9) 0.0005(7) 0.0007(7) -0.0024(7)
C32 0.0241(9) 0.0163(8) 0.0202(9) -0.0044(7) -0.0003(7) -0.0006(7)
C33 0.0254(9) 0.0276(10) 0.0204(9) 0.0060(7) 0.0036(7) -0.0016(8)

loop_
_atom_type_symbol
_atom_type_description
_atom_type_scat_dispersion_real
_atom_type_scat_dispersion_imag
_atom_type_scat_source
C C 0.0033 0.0016 'International Tables Vol C Tables 4.2.6.8 and 6.1.1.4'
H H 0.0000 0.0000 'International Tables Vol C Tables 4.2.6.8 and 6.1.1.4'
N N 0.0061 0.0033 'International Tables Vol C Tables 4.2.6.8 and 6.1.1.4'
O O 0.0106 0.0060 'International Tables Vol C Tables 4.2.6.8 and 6.1.1.4'
P P 0.1023 0.0942 'International Tables Vol C Tables 4.2.6.8 and 6.1.1.4'
Pd Pd -0.9988 1.0072 'International Tables Vol C Tables 4.2.6.8 and 6.1.1.4'
S S 0.1246 0.1234 'International Tables Vol C Tables 4.2.6.8 and 6.1.1.4'

loop_
_geom_angle_atom_site_label_1
_geom_angle_atom_site_label_2
_geom_angle_atom_site_label_3
_geom_angle
_geom_angle_site_symmetry_1
_geom_angle_site_symmetry_3
_geom_angle_publ_flag
C26 Pd1 N2 86.84(6) . . ?
C26 Pd1 N1 172.93(6) . . ?
N2 Pd1 N1 98.71(5) . . ?
C26 Pd1 P1 94.25(5) . . ?
N2 Pd1 P1 176.40(4) . . ?
N1 Pd1 P1 79.95(4) . . ?
O3 S1 O4 115.68(8) . . ?
O3 S1 N1 106.58(8) . . ?
O4 S1 N1 114.14(8) . . ?
O3 S1 C27 106.97(8) . . ?
O4 S1 C27 105.96(8) . . ?
N1 S1 C27 106.99(8) . . ?
C15 P1 C8 105.85(7) . . ?
C15 P1 C1 105.57(8) . . ?
C8 P1 C1 103.07(8) . . ?
C15 P1 Pd1 101.37(5) . . ?
C8 P1 Pd1 113.21(5) . . ?
C1 P1 Pd1 126.06(6) . . ?
C2 O1 C7 116.84(18) . . ?
C9 O2 C14 118.33(14) . . ?
C16 N1 S1 119.30(12) . . ?
C16 N1 Pd1 114.32(10) . . ?
S1 N1 Pd1 126.36(8) . . ?
C25 N2 C21 118.14(16) . . ?
C25 N2 Pd1 121.83(12) . . ?
C21 N2 Pd1 120.01(13) . . ?
C6 C1 C2 118.57(17) . . ?
C6 C1 P1 120.44(13) . . ?
C2 C1 P1 120.99(14) . . ?
O1 C2 C1 115.81(17) . . ?
O1 C2 C3 124.74(18) . . ?
C1 C2 C3 119.44(19) . . ?
C4 C3 C2 120.09(19) . . ?
C5 C4 C3 121.35(19) . . ?
C4 C5 C6 118.8(2) . . ?
C5 C6 C1 121.71(19) . . ?
C13 C8 C9 118.94(15) . . ?
C13 C8 P1 122.76(13) . . ?
C9 C8 P1 118.28(12) . . ?
O2 C9 C10 124.26(16) . . ?
O2 C9 C8 115.10(14) . . ?
C10 C9 C8 120.64(16) . . ?
C11 C10 C9 119.09(17) . . ?
C12 C11 C10 121.20(16) . . ?
C11 C12 C13 119.45(17) . . ?
C12 C13 C8 120.67(17) . . ?
C20 C15 C16 120.77(15) . . ?
C20 C15 P1 124.46(13) . . ?
C16 C15 P1 114.78(12) . . ?
C17 C16 N1 125.50(15) . . ?
C17 C16 C15 118.23(15) . . ?
N1 C16 C15 116.27(14) . . ?
C18 C17 C16 120.31(17) . . ?
C19 C18 C17 121.34(17) . . ?
C18 C19 C20 119.04(16) . . ?
C19 C20 C15 120.30(16) . . ?
N2 C21 C22 122.39(19) . . ?
C23 C22 C21 118.98(19) . . ?
C24 C23 C22 118.66(18) . . ?
C23 C24 C25 119.4(2) . . ?
N2 C25 C24 122.37(19) . . ?
C32 C27 C28 119.99(16) . . ?
C32 C27 S1 121.23(13) . . ?
C28 C27 S1 118.73(13) . . ?
C29 C28 C27 119.95(16) . . ?
C28 C29 C30 120.96(16) . . ?
C31 C30 C29 118.27(16) . . ?
C31 C30 C33 120.94(17) . . ?
C29 C30 C33 120.76(17) . . ?
C32 C31 C30 121.07(17) . . ?
C27 C32 C31 119.71(17) . . ?

loop_
_geom_bond_atom_site_label_1
_geom_bond_atom_site_label_2
_geom_bond_distance
_geom_bond_site_symmetry_2
_geom_bond_publ_flag
Pd1 C26 2.0525(17) . ?
Pd1 N2 2.1181(15) . ?
Pd1 N1 2.1847(14) . ?
Pd1 P1 2.2040(5) . ?
S1 O3 1.4479(14) . ?
S1 O4 1.4499(13) . ?
S1 N1 1.5897(14) . ?
S1 C27 1.7787(17) . ?
P1 C15 1.8098(17) . ?
P1 C8 1.8149(17) . ?
P1 C1 1.8205(17) . ?
O1 C2 1.353(3) . ?
O1 C7 1.437(2) . ?
O2 C9 1.359(2) . ?
O2 C14 1.426(2) . ?
N1 C16 1.410(2) . ?
N2 C25 1.341(2) . ?
N2 C21 1.342(2) . ?
C1 C6 1.398(3) . ?
C1 C2 1.399(2) . ?
C2 C3 1.410(3) . ?
C3 C4 1.375(3) . ?
C4 C5 1.375(3) . ?
C5 C6 1.390(3) . ?
C8 C13 1.392(2) . ?
C8 C9 1.406(2) . ?
C9 C10 1.390(2) . ?
C10 C11 1.389(3) . ?
C11 C12 1.385(3) . ?
C12 C13 1.391(2) . ?
C15 C20 1.393(2) . ?
C15 C16 1.411(2) . ?
C16 C17 1.400(2) . ?
C17 C18 1.389(3) . ?
C18 C19 1.388(3) . ?
C19 C20 1.392(2) . ?
C21 C22 1.386(3) . ?
C22 C23 1.384(3) . ?
C23 C24 1.374(3) . ?
C24 C25 1.383(3) . ?
C27 C32 1.385(2) . ?
C27 C28 1.388(2) . ?
C28 C29 1.386(2) . ?
C29 C30 1.395(3) . ?
C30 C31 1.393(3) . ?
C30 C33 1.509(2) . ?
C31 C32 1.391(3) . ?

loop_
_geom_torsion_atom_site_label_1
_geom_torsion_atom_site_label_2
_geom_torsion_atom_site_label_3
_geom_torsion_atom_site_label_4
_geom_torsion
_geom_torsion_site_symmetry_1
_geom_torsion_site_symmetry_2
_geom_torsion_site_symmetry_3
_geom_torsion_site_symmetry_4
_geom_torsion_publ_flag
O3 S1 N1 C16 -164.90(12) . . . . ?
O4 S1 N1 C16 66.13(15) . . . . ?
C27 S1 N1 C16 -50.73(14) . . . . ?
O3 S1 N1 Pd1 13.60(12) . . . . ?
O4 S1 N1 Pd1 -115.37(10) . . . . ?
C27 S1 N1 Pd1 127.77(10) . . . . ?
C15 P1 C1 C6 99.45(15) . . . . ?
C8 P1 C1 C6 -11.39(16) . . . . ?
Pd1 P1 C1 C6 -143.42(12) . . . . ?
C15 P1 C1 C2 -80.87(16) . . . . ?
C8 P1 C1 C2 168.29(14) . . . . ?
Pd1 P1 C1 C2 36.26(17) . . . . ?
C7 O1 C2 C1 -162.34(18) . . . . ?
C7 O1 C2 C3 18.3(3) . . . . ?
C6 C1 C2 O1 -177.71(16) . . . . ?
P1 C1 C2 O1 2.6(2) . . . . ?
C6 C1 C2 C3 1.7(3) . . . . ?
P1 C1 C2 C3 -177.97(14) . . . . ?
O1 C2 C3 C4 177.46(19) . . . . ?
C1 C2 C3 C4 -1.9(3) . . . . ?
C2 C3 C4 C5 0.7(3) . . . . ?
C3 C4 C5 C6 0.6(3) . . . . ?
C4 C5 C6 C1 -0.8(3) . . . . ?
C2 C1 C6 C5 -0.4(3) . . . . ?
P1 C1 C6 C5 179.31(15) . . . . ?
C15 P1 C8 C13 -0.29(16) . . . . ?
C1 P1 C8 C13 110.34(14) . . . . ?
Pd1 P1 C8 C13 -110.45(13) . . . . ?
C15 P1 C8 C9 178.17(13) . . . . ?
C1 P1 C8 C9 -71.20(14) . . . . ?
Pd1 P1 C8 C9 68.00(13) . . . . ?
C14 O2 C9 C10 -3.4(3) . . . . ?
C14 O2 C9 C8 176.16(16) . . . . ?
C13 C8 C9 O2 179.42(15) . . . . ?
P1 C8 C9 O2 0.9(2) . . . . ?
C13 C8 C9 C10 -1.0(2) . . . . ?
P1 C8 C9 C10 -179.51(13) . . . . ?
O2 C9 C10 C11 -179.02(16) . . . . ?
C8 C9 C10 C11 1.4(3) . . . . ?
C9 C10 C11 C12 -0.8(3) . . . . ?
C10 C11 C12 C13 -0.2(3) . . . . ?
C11 C12 C13 C8 0.7(3) . . . . ?
C9 C8 C13 C12 -0.1(2) . . . . ?
P1 C8 C13 C12 178.38(13) . . . . ?
C8 P1 C15 C20 85.84(15) . . . . ?
C1 P1 C15 C20 -23.01(16) . . . . ?
Pd1 P1 C15 C20 -155.80(13) . . . . ?
C8 P1 C15 C16 -94.20(13) . . . . ?
C1 P1 C15 C16 156.94(12) . . . . ?
Pd1 P1 C15 C16 24.15(13) . . . . ?
S1 N1 C16 C17 -29.3(2) . . . . ?
Pd1 N1 C16 C17 152.02(14) . . . . ?
S1 N1 C16 C15 151.23(12) . . . . ?
Pd1 N1 C16 C15 -27.44(18) . . . . ?
C20 C15 C16 C17 1.1(2) . . . . ?
P1 C15 C16 C17 -178.84(13) . . . . ?
C20 C15 C16 N1 -179.37(15) . . . . ?
P1 C15 C16 N1 0.67(19) . . . . ?
N1 C16 C17 C18 179.18(16) . . . . ?
C15 C16 C17 C18 -1.4(3) . . . . ?
C16 C17 C18 C19 0.6(3) . . . . ?
C17 C18 C19 C20 0.5(3) . . . . ?
C18 C19 C20 C15 -0.7(3) . . . . ?
C16 C15 C20 C19 -0.1(3) . . . . ?
P1 C15 C20 C19 179.88(14) . . . . ?
C25 N2 C21 C22 2.1(3) . . . . ?
Pd1 N2 C21 C22 -176.28(14) . . . . ?
N2 C21 C22 C23 -1.1(3) . . . . ?
C21 C22 C23 C24 -0.9(3) . . . . ?
C22 C23 C24 C25 1.8(3) . . . . ?
C21 N2 C25 C24 -1.1(3) . . . . ?
Pd1 N2 C25 C24 177.20(14) . . . . ?
C23 C24 C25 N2 -0.8(3) . . . . ?
O3 S1 C27 C32 -129.75(15) . . . . ?
O4 S1 C27 C32 -5.80(17) . . . . ?
N1 S1 C27 C32 116.34(15) . . . . ?
O3 S1 C27 C28 47.85(15) . . . . ?
O4 S1 C27 C28 171.81(14) . . . . ?
N1 S1 C27 C28 -66.05(15) . . . . ?
C32 C27 C28 C29 2.2(3) . . . . ?
S1 C27 C28 C29 -175.47(13) . . . . ?
C27 C28 C29 C30 -1.0(3) . . . . ?
C28 C29 C30 C31 -1.2(3) . . . . ?
C28 C29 C30 C33 177.10(17) . . . . ?
C29 C30 C31 C32 2.3(3) . . . . ?
C33 C30 C31 C32 -175.97(18) . . . . ?
C28 C27 C32 C31 -1.1(3) . . . . ?
S1 C27 C32 C31 176.52(15) . . . . ?
C30 C31 C32 C27 -1.2(3) . . . . ?
